data_1542824
loop_
_publ_author_name
'Bolla, Geetha'
'Mittapalli, Sudhir'
'Nangia, Ashwini'

_publ_section_title
;
 Modularity and three-dimensional isostructurality of novel synthons in
 sulfonamide--lactam cocrystals
;
_journal_coeditor_code ZX5004
_journal_issue 4
_journal_name_full IUCrJ
_journal_page_first 389
_journal_page_last 401
_journal_paper_doi 10.1107/S2052252515004960
_journal_volume 2
_journal_year 2015
_chemical_formula_moiety C6H7NO2S,C5H9NO
_chemical_formula_sum 'C11 H16 N2 O3 S'
_chemical_formula_weight 256.32
_chemical_melting_point 352
_chemical_name_systematic
; 
 ? 
;
_space_group_IT_number 19
_symmetry_cell_setting orthorhombic
_symmetry_space_group_name_Hall 'P 2ac 2ab'
_symmetry_space_group_name_H-M 'P 21 21 21'
_atom_sites_solution_hydrogens geom
_atom_sites_solution_primary direct
_atom_sites_solution_secondary difmap
_audit_creation_method SHELXL-97
_cell_angle_alpha 90.00
_cell_angle_beta 90.00
_cell_angle_gamma 90.00
_cell_formula_units_Z 4
_cell_length_a 7.1043(5)
_cell_length_b 12.7937(10)
_cell_length_c 14.0302(16)
_cell_measurement_reflns_used 1374
_cell_measurement_temperature 298(2)
_cell_measurement_theta_max 27.8320
_cell_measurement_theta_min 3.5910
_cell_volume 1275.2(2)
_computing_structure_refinement 'SHELXL-97 (Sheldrick, 1997)'
_computing_structure_solution 'SHELXS-97 (Sheldrick, 1990)'
_diffrn_ambient_temperature 298(2)
_diffrn_measured_fraction_theta_full 0.995
_diffrn_measured_fraction_theta_max 0.995
_diffrn_measurement_device_type 'Xcalibur, Eos, Gemini'
_diffrn_measurement_method '\w scans'
_diffrn_radiation_monochromator graphite
_diffrn_radiation_source 'fine-focus sealed tube'
_diffrn_radiation_type MoK\a
_diffrn_radiation_wavelength 0.71073
_diffrn_reflns_av_R_equivalents 0.0252
_diffrn_reflns_av_sigmaI/netI 0.0379
_diffrn_reflns_limit_h_max 8
_diffrn_reflns_limit_h_min -4
_diffrn_reflns_limit_k_max 15
_diffrn_reflns_limit_k_min -15
_diffrn_reflns_limit_l_max 12
_diffrn_reflns_limit_l_min -17
_diffrn_reflns_number 3791
_diffrn_reflns_theta_full 26.35
_diffrn_reflns_theta_max 26.35
_diffrn_reflns_theta_min 2.90
_exptl_absorpt_coefficient_mu 0.253
_exptl_absorpt_correction_T_max 1.00000
_exptl_absorpt_correction_T_min 0.67919
_exptl_absorpt_correction_type multi-scan
_exptl_absorpt_process_details SADABS
_exptl_crystal_colour COLORLES
_exptl_crystal_density_diffrn 1.335
_exptl_crystal_density_method 'not measured'
_exptl_crystal_description PLATE
_exptl_crystal_F_000 544
_exptl_crystal_size_max 0.22
_exptl_crystal_size_mid 0.20
_exptl_crystal_size_min 0.20
_refine_diff_density_max 0.246
_refine_diff_density_min -0.238
_refine_diff_density_rms 0.044
_refine_ls_abs_structure_details 'Flack H D (1983), Acta Cryst. A39, 876-881'
_refine_ls_abs_structure_Flack -0.01(12)
_refine_ls_extinction_method none
_refine_ls_goodness_of_fit_ref 1.059
_refine_ls_hydrogen_treatment mixed
_refine_ls_matrix_type full
_refine_ls_number_parameters 160
_refine_ls_number_reflns 2493
_refine_ls_number_restraints 0
_refine_ls_restrained_S_all 1.059
_refine_ls_R_factor_all 0.0543
_refine_ls_R_factor_gt 0.0466
_refine_ls_shift/su_max 0.000
_refine_ls_shift/su_mean 0.000
_refine_ls_structure_factor_coef Fsqd
_refine_ls_weighting_details 'calc w=1/[\s^2^(Fo^2^)+(0.0594P)^2^+0.2685P] where P=(Fo^2^+2Fc^2^)/3'
_refine_ls_weighting_scheme calc
_refine_ls_wR_factor_gt 0.1138
_refine_ls_wR_factor_ref 0.1201
_reflns_number_gt 2175
_reflns_number_total 2493
_reflns_threshold_expression >2sigma(I)
_cod_data_source_file zx5004.cif
_cod_data_source_block BSAVLM
_cod_database_code 1542824
_publcif_datablock.id {74658a82-f34d-477f-b943-ad79ef3bb075}

_publcif_info_exptl_table_max_cols 4
_publcif_info_exptl_table_use_headnotes n

loop_
_symmetry_equiv_pos_as_xyz
'x, y, z'
'-x+1/2, -y, z+1/2'
'x+1/2, -y+1/2, -z'
'-x, y+1/2, -z+1/2'

loop_
_atom_site_label
_atom_site_type_symbol
_atom_site_fract_x
_atom_site_fract_y
_atom_site_fract_z
_atom_site_U_iso_or_equiv
_atom_site_adp_type
_atom_site_occupancy
_atom_site_symmetry_multiplicity
_atom_site_calc_flag
_atom_site_refinement_flags
S1 S 0.09979(9) 0.66876(5) 0.35518(6) 0.0479(2) Uani 1 1 d .
O2 O -0.0932(3) 0.69509(18) 0.34129(19) 0.0701(7) Uani 1 1 d .
C1 C 0.2366(4) 0.7664(2) 0.29907(19) 0.0400(6) Uani 1 1 d .
N1 N 0.1392(4) 0.6744(2) 0.4676(2) 0.0536(6) Uani 1 1 d .
H1A H 0.243(5) 0.647(3) 0.484(3) 0.064 Uiso 1 1 d .
H1B H 0.114(5) 0.732(3) 0.489(3) 0.064 Uiso 1 1 d .
O1 O 0.1650(4) 0.56864(17) 0.32366(19) 0.0672(7) Uani 1 1 d .
C6 C 0.4304(4) 0.7576(2) 0.3012(2) 0.0493(7) Uani 1 1 d .
H6 H 0.4877 0.6997 0.3287 0.059 Uiso 1 1 calc R
C4 C 0.4533(5) 0.9224(3) 0.2214(2) 0.0611(9) Uani 1 1 d .
H4 H 0.5273 0.9753 0.1957 0.073 Uiso 1 1 calc R
C2 C 0.1514(4) 0.8530(2) 0.2593(2) 0.0488(7) Uani 1 1 d .
H2 H 0.0209 0.8591 0.2596 0.059 Uiso 1 1 calc R
C3 C 0.2607(5) 0.9305(3) 0.2191(2) 0.0571(8) Uani 1 1 d .
H3 H 0.2040 0.9880 0.1905 0.069 Uiso 1 1 calc R
C5 C 0.5370(4) 0.8361(3) 0.2618(3) 0.0648(9) Uani 1 1 d .
H5 H 0.6675 0.8308 0.2625 0.078 Uiso 1 1 calc R
O3 O 0.0223(3) -0.11055(17) 0.49917(18) 0.0627(6) Uani 1 1 d .
N2 N 0.2865(4) -0.0211(2) 0.4788(2) 0.0569(7) Uani 1 1 d .
H2A H 0.3463 -0.0769 0.4947 0.068 Uiso 1 1 calc R
C7 C 0.1024(5) -0.0281(2) 0.47661(19) 0.0468(6) Uani 1 1 d .
C8 C -0.0072(6) 0.0650(3) 0.4470(3) 0.0718(10) Uani 1 1 d .
H8A H -0.0990 0.0805 0.4962 0.086 Uiso 1 1 calc R
H8B H -0.0759 0.0480 0.3893 0.086 Uiso 1 1 calc R
C11 C 0.4012(6) 0.0702(3) 0.4577(3) 0.0807(11) Uani 1 1 d .
H11A H 0.4743 0.0889 0.5135 0.097 Uiso 1 1 calc R
H11B H 0.4883 0.0536 0.4066 0.097 Uiso 1 1 calc R
C10 C 0.2857(13) 0.1574(5) 0.4298(8) 0.220(6) Uani 1 1 d .
H10A H 0.3255 0.2153 0.4697 0.264 Uiso 1 1 calc R
H10B H 0.3246 0.1749 0.3655 0.264 Uiso 1 1 calc R
C9 C 0.1069(11) 0.1609(4) 0.4291(6) 0.152(3) Uani 1 1 d .
H9A H 0.0694 0.1879 0.3673 0.182 Uiso 1 1 calc R
H9B H 0.0692 0.2124 0.4761 0.182 Uiso 1 1 calc R

loop_
_atom_site_aniso_label
_atom_site_aniso_U_11
_atom_site_aniso_U_22
_atom_site_aniso_U_33
_atom_site_aniso_U_23
_atom_site_aniso_U_13
_atom_site_aniso_U_12
S1 0.0358(3) 0.0397(3) 0.0682(5) -0.0019(3) 0.0010(3) -0.0044(3)
O2 0.0330(10) 0.0707(14) 0.1068(19) 0.0053(13) -0.0080(12) -0.0073(10)
C1 0.0353(13) 0.0443(15) 0.0403(14) -0.0022(12) 0.0009(11) -0.0009(12)
N1 0.0528(15) 0.0441(13) 0.0639(16) 0.0057(13) 0.0097(13) -0.0006(13)
O1 0.0668(14) 0.0453(11) 0.0894(17) -0.0154(11) 0.0060(13) -0.0056(11)
C6 0.0383(15) 0.0501(15) 0.0595(18) 0.0067(14) 0.0017(13) 0.0040(13)
C4 0.064(2) 0.062(2) 0.057(2) 0.0095(16) 0.0116(16) -0.0070(17)
C2 0.0399(15) 0.0538(17) 0.0526(16) 0.0031(14) -0.0051(13) 0.0088(12)
C3 0.069(2) 0.0525(18) 0.0498(18) 0.0114(15) 0.0030(17) 0.0071(17)
C5 0.0399(16) 0.079(2) 0.075(2) 0.011(2) 0.0091(15) -0.0058(17)
O3 0.0593(14) 0.0482(12) 0.0807(16) 0.0037(11) 0.0135(12) -0.0039(11)
N2 0.0517(16) 0.0493(15) 0.0697(18) 0.0039(13) -0.0102(13) 0.0006(12)
C7 0.0556(17) 0.0424(14) 0.0424(14) -0.0017(12) 0.0016(14) 0.0061(15)
C8 0.075(2) 0.060(2) 0.081(3) 0.0070(18) -0.006(2) 0.0233(19)
C11 0.078(3) 0.077(2) 0.087(3) 0.004(2) -0.004(2) -0.031(2)
C10 0.148(7) 0.095(4) 0.417(15) 0.137(7) -0.117(9) -0.060(5)
C9 0.154(6) 0.056(3) 0.245(8) 0.060(4) 0.057(6) 0.035(4)

loop_
_atom_type_symbol
_atom_type_description
_atom_type_scat_dispersion_real
_atom_type_scat_dispersion_imag
_atom_type_scat_source
C C 0.0033 0.0016 'International Tables Vol C Tables 4.2.6.8 and 6.1.1.4'
H H 0.0000 0.0000 'International Tables Vol C Tables 4.2.6.8 and 6.1.1.4'
N N 0.0061 0.0033 'International Tables Vol C Tables 4.2.6.8 and 6.1.1.4'
O O 0.0106 0.0060 'International Tables Vol C Tables 4.2.6.8 and 6.1.1.4'
S S 0.1246 0.1234 'International Tables Vol C Tables 4.2.6.8 and 6.1.1.4'

loop_
_geom_angle_atom_site_label_1
_geom_angle_atom_site_label_2
_geom_angle_atom_site_label_3
_geom_angle
O2 S1 O1 118.70(15)
O2 S1 N1 106.96(16)
O1 S1 N1 106.72(16)
O2 S1 C1 107.52(14)
O1 S1 C1 108.47(14)
N1 S1 C1 108.07(13)
C2 C1 C6 120.7(3)
C2 C1 S1 120.4(2)
C6 C1 S1 118.7(2)
S1 N1 H1A 113(3)
S1 N1 H1B 111(3)
H1A N1 H1B 118(4)
C5 C6 C1 118.8(3)
C5 C6 H6 120.6
C1 C6 H6 120.6
C3 C4 C5 120.1(3)
C3 C4 H4 120.0
C5 C4 H4 120.0
C3 C2 C1 119.6(3)
C3 C2 H2 120.2
C1 C2 H2 120.2
C4 C3 C2 119.8(3)
C4 C3 H3 120.1
C2 C3 H3 120.1
C6 C5 C4 120.9(3)
C6 C5 H5 119.5
C4 C5 H5 119.5
C7 N2 C11 127.5(3)
C7 N2 H2A 116.2
C11 N2 H2A 116.2
O3 C7 N2 120.7(3)
O3 C7 C8 120.9(3)
N2 C7 C8 118.4(3)
C7 C8 C9 115.0(4)
C7 C8 H8A 108.5
C9 C8 H8A 108.5
C7 C8 H8B 108.5
C9 C8 H8B 108.5
H8A C8 H8B 107.5
C10 C11 N2 111.0(4)
C10 C11 H11A 109.4
N2 C11 H11A 109.4
C10 C11 H11B 109.4
N2 C11 H11B 109.4
H11A C11 H11B 108.0
C9 C10 C11 126.8(5)
C9 C10 H10A 105.6
C11 C10 H10A 105.6
C9 C10 H10B 105.6
C11 C10 H10B 105.6
H10A C10 H10B 106.1
C10 C9 C8 120.9(5)
C10 C9 H9A 107.1
C8 C9 H9A 107.1
C10 C9 H9B 107.1
C8 C9 H9B 107.1
H9A C9 H9B 106.8

loop_
_geom_bond_atom_site_label_1
_geom_bond_atom_site_label_2
_geom_bond_distance
S1 O2 1.425(2)
S1 O1 1.432(2)
S1 N1 1.604(3)
S1 C1 1.768(3)
C1 C2 1.380(4)
C1 C6 1.382(4)
N1 H1A 0.85(4)
N1 H1B 0.82(4)
C6 C5 1.373(5)
C6 H6 0.9300
C4 C3 1.373(5)
C4 C5 1.376(5)
C4 H4 0.9300
C2 C3 1.380(5)
C2 H2 0.9300
C3 H3 0.9300
C5 H5 0.9300
O3 C7 1.239(3)
N2 C7 1.312(4)
N2 C11 1.454(4)
N2 H2A 0.8600
C7 C8 1.483(4)
C8 C9 1.492(7)
C8 H8A 0.9700
C8 H8B 0.9700
C11 C10 1.439(8)
C11 H11A 0.9700
C11 H11B 0.9700
C10 C9 1.271(9)
C10 H10A 0.9700
C10 H10B 0.9700
C9 H9A 0.9700
C9 H9B 0.9700

loop_
_publcif_info_datablock.id
_publcif_info_datablock.publ_exptl
_publcif_info_datablock.publ_geom
_publcif_info_datablock.structure
{e6c00078-b2a2-48fe-bade-f4053a1f4afd} ? ? ?
{ff55f32d-463c-46a0-a5da-c6956429db7c} y y y
{6ae9f214-f6c1-4470-8cfd-e02939af13f3} y y y
{44fb6c3f-7f62-4ff1-8b5d-03e1a9d7af91} y y y
{e9413eff-41ec-4c5a-b79f-512e0244b8cb} y y y
{665b0f37-4d51-4f60-aad4-cd323a567d2e} y y y
{200e1bba-1993-492f-a49a-bfd9dfb1fd04} y y y
{a30a02d8-6f92-42e6-ac6b-60c701facf4a} y y y
{649310c0-c732-4b83-9218-60674abe29ca} y y y
{2198d17f-4001-4fe3-b6eb-2ea6e9e3e8e1} y y y
{e69b45eb-4585-4770-9ddd-4016e8a94097} y y y
{7e11362c-8d94-464e-b874-a95e4fa90ee4} y y y
{de896d98-b227-42e6-891d-35361ee6a1de} y y y
{74658a82-f34d-477f-b943-ad79ef3bb075} y y y

loop_
_publcif_info_exptl_table_extra_item
sin_theta_over_lambda_max
